data_7127937
loop_
_publ_author_name
'Cheng, Cang'
'Zuo, Xiang'
'Tu, Dongdong'
'Wan, Bin'
'Zhang, Yanghui'

_publ_section_title
;
 Palladium-catalyzed diastereoselective cross-coupling of two aryl halides
 <i>via</i> C-H activation: synthesis of chiral eight-membered nitrogen
 heterocycles.
;
_journal_issue 23
_journal_name_full 'Chemical communications (Cambridge, England)'
_journal_page_first 2939
_journal_page_last 2942
_journal_paper_doi 10.1039/d1cc00398d
_journal_volume 57
_journal_year 2021
_chemical_absolute_configuration ad
_chemical_formula_moiety 'C20 H15 Br2 N'
_chemical_formula_sum 'C20 H15 Br2 N'
_chemical_formula_weight 429.15
_space_group_crystal_system orthorhombic
_space_group_IT_number 19
_space_group_name_Hall 'P 2ac 2ab'
_space_group_name_H-M_alt 'P 21 21 21'
_atom_sites_solution_hydrogens mixed
_audit_block_doi 10.5517/ccdc.csd.cc26mkfv
_audit_creation_date 2020-09-03
_audit_creation_method
;
Olex2 1.3
(compiled 2020.07.31 svn.rc2a77460 for OlexSys, GUI svn.r6145)
;
_audit_update_record
;
2020-11-16 deposited with the CCDC.	2021-02-12 downloaded from the CCDC.
;
_cell_angle_alpha 90
_cell_angle_beta 90
_cell_angle_gamma 90
_cell_formula_units_Z 4
_cell_length_a 8.4284(6)
_cell_length_b 11.4357(9)
_cell_length_c 17.5925(13)
_cell_measurement_reflns_used 9894
_cell_measurement_temperature 101.0
_cell_measurement_theta_max 27.43
_cell_measurement_theta_min 2.68
_cell_volume 1695.6(2)
_computing_cell_refinement 'SAINT V8.40A (Bruker, 2019)'
_computing_data_reduction 'SAINT V8.40A (Bruker, 2019)'
_computing_molecular_graphics 'Olex2 1.3 (Dolomanov et al., 2009)'
_computing_publication_material 'Olex2 1.3 (Dolomanov et al., 2009)'
_computing_structure_refinement 'XL  (Sheldrick, 2008)'
_computing_structure_solution 'SHELXT 2014/5 (Sheldrick, 2014)'
_diffrn_ambient_temperature 101.0
_diffrn_measured_fraction_theta_full 0.999
_diffrn_measured_fraction_theta_max 0.999
_diffrn_measurement_device_type 'Bruker APEX-III CMOS'
_diffrn_measurement_method '\f and \w scans'
_diffrn_radiation_type MoK\a
_diffrn_radiation_wavelength 0.71073
_diffrn_reflns_av_R_equivalents 0.0413
_diffrn_reflns_av_unetI/netI 0.0317
_diffrn_reflns_Laue_measured_fraction_full 0.999
_diffrn_reflns_Laue_measured_fraction_max 0.999
_diffrn_reflns_limit_h_max 10
_diffrn_reflns_limit_h_min -10
_diffrn_reflns_limit_k_max 14
_diffrn_reflns_limit_k_min -14
_diffrn_reflns_limit_l_max 22
_diffrn_reflns_limit_l_min -22
_diffrn_reflns_number 20492
_diffrn_reflns_point_group_measured_fraction_full 0.999
_diffrn_reflns_point_group_measured_fraction_max 0.999
_diffrn_reflns_theta_full 25.242
_diffrn_reflns_theta_max 27.481
_diffrn_reflns_theta_min 2.680
_diffrn_source_current 30.0
_diffrn_source_power 1.5
_diffrn_source_voltage 50.0
_diffrn_standards_number 0
_exptl_absorpt_coefficient_mu 4.779
_exptl_absorpt_correction_T_max 0.7456
_exptl_absorpt_correction_T_min 0.5139
_exptl_absorpt_correction_type multi-scan
_exptl_absorpt_process_details
;
SADABS-2016/2 (Bruker,2016/2) was used for absorption correction.
wR2(int) was 0.1272 before and 0.0676 after correction.
The Ratio of minimum to maximum transmission is 0.6892.
The \l/2 correction factor is Not present.
;
_exptl_crystal_colour colourless
_exptl_crystal_colour_primary colourless
_exptl_crystal_density_diffrn 1.681
_exptl_crystal_description sheet
_exptl_crystal_F_000 848
_exptl_crystal_size_max 0.29
_exptl_crystal_size_mid 0.1
_exptl_crystal_size_min 0.05
_refine_diff_density_max 0.300
_refine_diff_density_min -0.363
_refine_diff_density_rms 0.057
_refine_ls_abs_structure_details
;
 Flack x determined using 1478 quotients [(I+)-(I-)]/[(I+)+(I-)]
 (Parsons, Flack and Wagner, Acta Cryst. B69 (2013) 249-259).
;
_refine_ls_abs_structure_Flack -0.013(5)
_refine_ls_extinction_method none
_refine_ls_goodness_of_fit_ref 1.004
_refine_ls_hydrogen_treatment constr
_refine_ls_matrix_type full
_refine_ls_number_parameters 209
_refine_ls_number_reflns 3890
_refine_ls_number_restraints 0
_refine_ls_restrained_S_all 1.004
_refine_ls_R_factor_all 0.0255
_refine_ls_R_factor_gt 0.0225
_refine_ls_shift/su_max 0.000
_refine_ls_shift/su_mean 0.000
_refine_ls_structure_factor_coef Fsqd
_refine_ls_weighting_details 'w=1/[\s^2^(Fo^2^)+(0.0219P)^2^+0.3459P] where P=(Fo^2^+2Fc^2^)/3'
_refine_ls_weighting_scheme calc
_refine_ls_wR_factor_gt 0.0480
_refine_ls_wR_factor_ref 0.0490
_reflns_Friedel_coverage 0.748
_reflns_Friedel_fraction_full 1.000
_reflns_Friedel_fraction_max 1.000
_reflns_number_gt 3647
_reflns_number_total 3890
_reflns_threshold_expression 'I > 2\s(I)'
_cod_data_source_file d1cc00398d2.cif
_cod_data_source_block mo_200903a_a
_cod_depositor_comments 'Adding full bibliography for 7127936--7127937.cif.'
_cod_database_code 7127937
_shelx_shelxl_version_number 2018/3
_shelx_space_group_comment
;
The symmetry employed for this shelxl refinement is uniquely defined
by the following loop, which should always be used as a source of
symmetry information in preference to the above space-group names.
They are only intended as comments.
;
_shelx_estimated_absorpt_t_max 0.796
_shelx_estimated_absorpt_t_min 0.338
_olex2_refinement_description
;
1. Fixed Uiso
 At 1.2 times of:
  All C(H) groups, All N(H) groups
 At 1.5 times of:
  All C(H,H,H) groups
2.a Riding coordinates:
 N1(H1)
2.b Ternary CH refined with riding coordinates:
 C19(H19)
2.c Aromatic/amide H refined with riding coordinates:
 C3(H3), C5(H5), C8(H8), C9(H9), C10(H10), C11(H11), C14(H14), C15(H15),
 C16(H16), C17(H17)
2.d Idealised Me refined as rotating group:
 C20(H20A,H20B,H20C)
;
_olex2_submission_special_instructions 'No special instructions were received'

loop_
_space_group_symop_operation_xyz
'x, y, z'
'-x+1/2, -y, z+1/2'
'-x, y+1/2, -z+1/2'
'x+1/2, -y+1/2, -z'

loop_
_atom_site_label
_atom_site_type_symbol
_atom_site_fract_x
_atom_site_fract_y
_atom_site_fract_z
_atom_site_U_iso_or_equiv
_atom_site_adp_type
_atom_site_occupancy
_atom_site_site_symmetry_order
_atom_site_calc_flag
_atom_site_refinement_flags_posn
_atom_site_refinement_flags_adp
_atom_site_refinement_flags_occupancy
_atom_site_disorder_assembly
_atom_site_disorder_group
Br1 Br 0.07668(4) 0.48672(3) 0.16472(2) 0.02600(9) Uani 1 1 d . . . . .
Br2 Br 0.18572(5) 0.32462(3) 0.46256(2) 0.03862(11) Uani 1 1 d . . . . .
N1 N 0.1798(3) 0.7226(2) 0.23127(14) 0.0178(5) Uani 1 1 d . . . . .
H1 H 0.149404 0.700383 0.185647 0.021 Uiso 1 1 d R U . . .
C1 C 0.1857(3) 0.6345(2) 0.28561(16) 0.0157(5) Uani 1 1 d . . . . .
C2 C 0.1419(3) 0.5192(3) 0.26632(16) 0.0182(6) Uani 1 1 d . . . . .
C3 C 0.1388(3) 0.4273(3) 0.31684(19) 0.0232(7) Uani 1 1 d . . . . .
H3 H 0.106766 0.351296 0.301296 0.028 Uiso 1 1 calc R U . . .
C4 C 0.1840(4) 0.4494(3) 0.39087(18) 0.0227(7) Uani 1 1 d . . . . .
C5 C 0.2262(4) 0.5608(3) 0.41369(17) 0.0199(6) Uani 1 1 d . . . . .
H5 H 0.255721 0.573922 0.465109 0.024 Uiso 1 1 calc R U . . .
C6 C 0.2265(3) 0.6541(2) 0.36288(16) 0.0155(6) Uani 1 1 d . . . . .
C7 C 0.2654(3) 0.7716(3) 0.39572(16) 0.0154(6) Uani 1 1 d . . . . .
C8 C 0.1611(4) 0.8218(3) 0.44750(15) 0.0198(6) Uani 1 1 d . . . . .
H8 H 0.063071 0.784169 0.458142 0.024 Uiso 1 1 calc R U . . .
C9 C 0.1976(4) 0.9260(3) 0.48388(16) 0.0240(7) Uani 1 1 d . . . . .
H9 H 0.123787 0.960380 0.518011 0.029 Uiso 1 1 calc R U . . .
C10 C 0.3430(4) 0.9801(3) 0.47022(16) 0.0244(7) Uani 1 1 d . . . . .
H10 H 0.369457 1.050816 0.495537 0.029 Uiso 1 1 calc R U . . .
C11 C 0.4494(4) 0.9296(3) 0.41908(16) 0.0214(7) Uani 1 1 d . . . . .
H11 H 0.549045 0.966056 0.410283 0.026 Uiso 1 1 calc R U . . .
C12 C 0.4121(4) 0.8268(3) 0.38078(14) 0.0162(5) Uani 1 1 d . . . . .
C13 C 0.5189(3) 0.7740(2) 0.32328(16) 0.0168(6) Uani 1 1 d . . . . .
C14 C 0.6669(3) 0.7283(3) 0.34348(18) 0.0212(6) Uani 1 1 d . . . . .
H14 H 0.705896 0.739248 0.393643 0.025 Uiso 1 1 calc R U . . .
C15 C 0.7568(4) 0.6675(3) 0.2913(2) 0.0251(7) Uani 1 1 d . . . . .
H15 H 0.856433 0.635785 0.305798 0.030 Uiso 1 1 calc R U . . .
C16 C 0.7020(4) 0.6525(3) 0.21760(19) 0.0241(7) Uani 1 1 d . . . . .
H16 H 0.762744 0.609129 0.181942 0.029 Uiso 1 1 calc R U . . .
C17 C 0.5574(4) 0.7014(2) 0.19609(17) 0.0197(6) Uani 1 1 d . . . . .
H17 H 0.521047 0.692592 0.145289 0.024 Uiso 1 1 calc R U . . .
C18 C 0.4662(3) 0.7626(2) 0.24790(17) 0.0162(6) Uani 1 1 d . . . . .
C19 C 0.3049(3) 0.8137(2) 0.22680(15) 0.0164(6) Uani 1 1 d . . . . .
H19 H 0.278634 0.876273 0.264442 0.020 Uiso 1 1 calc R U . . .
C20 C 0.2999(4) 0.8676(3) 0.14753(16) 0.0237(7) Uani 1 1 d . . . . .
H20A H 0.321422 0.806978 0.109503 0.036 Uiso 1 1 calc R U . . .
H20B H 0.380486 0.929101 0.143745 0.036 Uiso 1 1 calc R U . . .
H20C H 0.194741 0.901262 0.138404 0.036 Uiso 1 1 calc R U . . .

loop_
_atom_site_aniso_label
_atom_site_aniso_U_11
_atom_site_aniso_U_22
_atom_site_aniso_U_33
_atom_site_aniso_U_23
_atom_site_aniso_U_13
_atom_site_aniso_U_12
Br1 0.02374(14) 0.02313(16) 0.03114(16) -0.01123(13) -0.00849(14) 0.00466(13)
Br2 0.0630(3) 0.01810(16) 0.03474(19) 0.00900(15) 0.02200(19) 0.00644(17)
N1 0.0182(12) 0.0195(12) 0.0158(11) -0.0004(10) -0.0055(11) -0.0002(11)
C1 0.0098(12) 0.0161(13) 0.0212(14) -0.0010(11) 0.0013(12) 0.0026(11)
C2 0.0145(12) 0.0184(15) 0.0218(14) -0.0068(12) 0.0009(11) 0.0025(12)
C3 0.0174(14) 0.0161(15) 0.0361(18) -0.0055(13) 0.0068(13) 0.0009(12)
C4 0.0249(15) 0.0159(14) 0.0273(16) 0.0046(12) 0.0107(15) 0.0013(13)
C5 0.0213(15) 0.0204(15) 0.0180(14) 0.0020(12) 0.0072(13) 0.0035(12)
C6 0.0117(12) 0.0168(14) 0.0179(13) -0.0001(11) 0.0037(11) 0.0013(11)
C7 0.0190(14) 0.0154(14) 0.0118(13) 0.0025(11) -0.0024(11) 0.0023(11)
C8 0.0232(15) 0.0224(15) 0.0138(13) 0.0024(12) 0.0019(12) 0.0018(13)
C9 0.0344(17) 0.0231(16) 0.0146(13) -0.0014(12) 0.0017(14) 0.0075(14)
C10 0.0391(18) 0.0180(15) 0.0161(13) -0.0021(12) -0.0040(13) -0.0011(14)
C11 0.0260(17) 0.0201(15) 0.0182(14) 0.0008(12) -0.0068(13) -0.0015(13)
C12 0.0209(13) 0.0147(13) 0.0129(12) 0.0041(11) -0.0043(11) 0.0018(13)
C13 0.0178(13) 0.0142(13) 0.0184(14) 0.0012(11) 0.0004(12) -0.0034(11)
C14 0.0169(13) 0.0218(15) 0.0250(15) 0.0053(13) -0.0020(13) -0.0050(12)
C15 0.0146(14) 0.0197(15) 0.0411(19) 0.0074(15) 0.0032(14) 0.0001(12)
C16 0.0193(14) 0.0175(15) 0.0355(17) -0.0004(13) 0.0108(14) 0.0011(13)
C17 0.0224(15) 0.0158(14) 0.0210(13) 0.0025(11) 0.0052(13) -0.0004(12)
C18 0.0174(16) 0.0119(13) 0.0192(14) 0.0038(11) 0.0026(12) -0.0022(11)
C19 0.0217(14) 0.0125(13) 0.0149(13) 0.0002(11) 0.0005(12) 0.0027(12)
C20 0.0308(16) 0.0236(15) 0.0167(15) 0.0013(12) 0.0018(13) 0.0039(14)

loop_
_atom_type_symbol
_atom_type_description
_atom_type_scat_dispersion_real
_atom_type_scat_dispersion_imag
_atom_type_scat_source
C C 0.0033 0.0016 'International Tables Vol C Tables 4.2.6.8 and 6.1.1.4'
H H 0.0000 0.0000 'International Tables Vol C Tables 4.2.6.8 and 6.1.1.4'
Br Br -0.2901 2.4595 'International Tables Vol C Tables 4.2.6.8 and 6.1.1.4'
N N 0.0061 0.0033 'International Tables Vol C Tables 4.2.6.8 and 6.1.1.4'

loop_
_geom_angle_atom_site_label_1
_geom_angle_atom_site_label_2
_geom_angle_atom_site_label_3
_geom_angle
_geom_angle_site_symmetry_1
_geom_angle_site_symmetry_3
_geom_angle_publ_flag
C1 N1 H1 115.3 . . ?
C1 N1 C19 121.3(2) . . ?
C19 N1 H1 111.2 . . ?
N1 C1 C2 120.2(3) . . ?
N1 C1 C6 123.6(3) . . ?
C2 C1 C6 116.2(3) . . ?
C1 C2 Br1 118.9(2) . . ?
C3 C2 Br1 116.8(2) . . ?
C3 C2 C1 124.3(3) . . ?
C2 C3 H3 121.2 . . ?
C2 C3 C4 117.6(3) . . ?
C4 C3 H3 121.2 . . ?
C3 C4 Br2 119.3(2) . . ?
C3 C4 C5 121.0(3) . . ?
C5 C4 Br2 119.7(2) . . ?
C4 C5 H5 119.3 . . ?
C4 C5 C6 121.3(3) . . ?
C6 C5 H5 119.3 . . ?
C1 C6 C7 124.3(3) . . ?
C5 C6 C1 119.6(3) . . ?
C5 C6 C7 116.1(2) . . ?
C8 C7 C6 119.0(3) . . ?
C8 C7 C12 119.4(3) . . ?
C12 C7 C6 121.4(3) . . ?
C7 C8 H8 119.5 . . ?
C9 C8 C7 121.1(3) . . ?
C9 C8 H8 119.5 . . ?
C8 C9 H9 120.1 . . ?
C8 C9 C10 119.8(3) . . ?
C10 C9 H9 120.1 . . ?
C9 C10 H10 120.2 . . ?
C9 C10 C11 119.5(3) . . ?
C11 C10 H10 120.2 . . ?
C10 C11 H11 119.4 . . ?
C12 C11 C10 121.1(3) . . ?
C12 C11 H11 119.4 . . ?
C7 C12 C13 118.4(3) . . ?
C11 C12 C7 119.0(3) . . ?
C11 C12 C13 122.5(3) . . ?
C14 C13 C12 121.4(3) . . ?
C14 C13 C18 119.2(3) . . ?
C18 C13 C12 119.3(2) . . ?
C13 C14 H14 119.7 . . ?
C15 C14 C13 120.6(3) . . ?
C15 C14 H14 119.7 . . ?
C14 C15 H15 119.9 . . ?
C14 C15 C16 120.1(3) . . ?
C16 C15 H15 119.9 . . ?
C15 C16 H16 120.1 . . ?
C15 C16 C17 119.7(3) . . ?
C17 C16 H16 120.1 . . ?
C16 C17 H17 119.7 . . ?
C18 C17 C16 120.7(3) . . ?
C18 C17 H17 119.7 . . ?
C13 C18 C19 118.5(3) . . ?
C17 C18 C13 119.6(3) . . ?
C17 C18 C19 121.9(3) . . ?
N1 C19 C18 110.6(2) . . ?
N1 C19 H19 108.1 . . ?
N1 C19 C20 108.2(2) . . ?
C18 C19 H19 108.1 . . ?
C18 C19 C20 113.7(2) . . ?
C20 C19 H19 108.1 . . ?
C19 C20 H20A 109.5 . . ?
C19 C20 H20B 109.5 . . ?
C19 C20 H20C 109.5 . . ?
H20A C20 H20B 109.5 . . ?
H20A C20 H20C 109.5 . . ?
H20B C20 H20C 109.5 . . ?

loop_
_geom_bond_atom_site_label_1
_geom_bond_atom_site_label_2
_geom_bond_distance
_geom_bond_site_symmetry_2
_geom_bond_publ_flag
Br1 C2 1.907(3) . ?
Br2 C4 1.905(3) . ?
N1 H1 0.8800 . ?
N1 C1 1.390(4) . ?
N1 C19 1.484(4) . ?
C1 C2 1.411(4) . ?
C1 C6 1.420(4) . ?
C2 C3 1.377(4) . ?
C3 H3 0.9500 . ?
C3 C4 1.380(5) . ?
C4 C5 1.382(4) . ?
C5 H5 0.9500 . ?
C5 C6 1.392(4) . ?
C6 C7 1.499(4) . ?
C7 C8 1.391(4) . ?
C7 C12 1.413(4) . ?
C8 H8 0.9500 . ?
C8 C9 1.387(4) . ?
C9 H9 0.9500 . ?
C9 C10 1.393(5) . ?
C10 H10 0.9500 . ?
C10 C11 1.396(4) . ?
C11 H11 0.9500 . ?
C11 C12 1.391(4) . ?
C12 C13 1.483(4) . ?
C13 C14 1.398(4) . ?
C13 C18 1.405(4) . ?
C14 H14 0.9500 . ?
C14 C15 1.379(5) . ?
C15 H15 0.9500 . ?
C15 C16 1.386(5) . ?
C16 H16 0.9500 . ?
C16 C17 1.393(4) . ?
C17 H17 0.9500 . ?
C17 C18 1.383(4) . ?
C18 C19 1.525(4) . ?
C19 H19 1.0000 . ?
C19 C20 1.525(4) . ?
C20 H20A 0.9800 . ?
C20 H20B 0.9800 . ?
C20 H20C 0.9800 . ?

loop_
_geom_torsion_atom_site_label_1
_geom_torsion_atom_site_label_2
_geom_torsion_atom_site_label_3
_geom_torsion_atom_site_label_4
_geom_torsion
_geom_torsion_site_symmetry_1
_geom_torsion_site_symmetry_2
_geom_torsion_site_symmetry_3
_geom_torsion_site_symmetry_4
_geom_torsion_publ_flag
Br1 C2 C3 C4 -179.3(2) . . . . ?
Br2 C4 C5 C6 179.9(2) . . . . ?
N1 C1 C2 Br1 0.5(4) . . . . ?
N1 C1 C2 C3 -177.7(3) . . . . ?
N1 C1 C6 C5 178.7(3) . . . . ?
N1 C1 C6 C7 1.1(4) . . . . ?
C1 N1 C19 C18 34.4(3) . . . . ?
C1 N1 C19 C20 159.6(3) . . . . ?
C1 C2 C3 C4 -1.0(4) . . . . ?
C1 C6 C7 C8 111.6(3) . . . . ?
C1 C6 C7 C12 -74.5(4) . . . . ?
C2 C1 C6 C5 2.0(4) . . . . ?
C2 C1 C6 C7 -175.7(2) . . . . ?
C2 C3 C4 Br2 -178.8(2) . . . . ?
C2 C3 C4 C5 1.8(5) . . . . ?
C3 C4 C5 C6 -0.7(5) . . . . ?
C4 C5 C6 C1 -1.3(4) . . . . ?
C4 C5 C6 C7 176.6(3) . . . . ?
C5 C6 C7 C8 -66.1(4) . . . . ?
C5 C6 C7 C12 107.8(3) . . . . ?
C6 C1 C2 Br1 177.38(19) . . . . ?
C6 C1 C2 C3 -0.9(4) . . . . ?
C6 C7 C8 C9 174.9(3) . . . . ?
C6 C7 C12 C11 -173.1(3) . . . . ?
C6 C7 C12 C13 8.3(4) . . . . ?
C7 C8 C9 C10 -1.8(4) . . . . ?
C7 C12 C13 C14 -115.1(3) . . . . ?
C7 C12 C13 C18 60.7(4) . . . . ?
C8 C7 C12 C11 0.8(4) . . . . ?
C8 C7 C12 C13 -177.8(3) . . . . ?
C8 C9 C10 C11 1.0(4) . . . . ?
C9 C10 C11 C12 0.8(4) . . . . ?
C10 C11 C12 C7 -1.6(4) . . . . ?
C10 C11 C12 C13 176.9(3) . . . . ?
C11 C12 C13 C14 66.4(4) . . . . ?
C11 C12 C13 C18 -117.9(3) . . . . ?
C12 C7 C8 C9 0.9(4) . . . . ?
C12 C13 C14 C15 172.4(3) . . . . ?
C12 C13 C18 C17 -172.5(3) . . . . ?
C12 C13 C18 C19 4.5(4) . . . . ?
C13 C14 C15 C16 1.0(5) . . . . ?
C13 C18 C19 N1 -95.0(3) . . . . ?
C13 C18 C19 C20 143.0(3) . . . . ?
C14 C13 C18 C17 3.3(4) . . . . ?
C14 C13 C18 C19 -179.6(2) . . . . ?
C14 C15 C16 C17 1.4(5) . . . . ?
C15 C16 C17 C18 -1.4(4) . . . . ?
C16 C17 C18 C13 -1.0(4) . . . . ?
C16 C17 C18 C19 -177.9(3) . . . . ?
C17 C18 C19 N1 81.9(3) . . . . ?
C17 C18 C19 C20 -40.0(4) . . . . ?
C18 C13 C14 C15 -3.3(4) . . . . ?
C19 N1 C1 C2 -140.2(3) . . . . ?
C19 N1 C1 C6 43.2(4) . . . . ?
